data_7009821
loop_
_publ_author_name
'Ellis, Dianne D.'
'Franken, Andreas'
'Jelliss, Paul A.'
'Kautz, Jason A.'
'Stone, F. Gordon A.'
'Yu, Pui-Yin'

_publ_section_title
;
 Contemporary bimetallic molecules: an unusual class of exo-closo
 metallacarbaboranes having no metal--metal bonds
;
_journal_issue 15
_journal_name_full 'Journal of the Chemical Society, Dalton Transactions'
_journal_page_first 2509
_journal_paper_doi 10.1039/b003766o
_journal_year 2000
_chemical_formula_sum 'C34 H41 B10 Fe Mo O5 P'
_chemical_formula_weight 820.53
_chemical_name_systematic
;
 ?
;
_space_group_IT_number 33
_symmetry_cell_setting orthorhombic
_symmetry_space_group_name_Hall 'P 2c -2n'
_symmetry_space_group_name_H-M 'P n a 21'
_atom_sites_solution_hydrogens geom
_atom_sites_solution_primary direct
_atom_sites_solution_secondary difmap
_audit_creation_method SHELXL-97
_cell_angle_alpha 90.00
_cell_angle_beta 90.00
_cell_angle_gamma 90.00
_cell_formula_units_Z 4
_cell_length_a 20.0653(15)
_cell_length_b 16.9217(17)
_cell_length_c 11.7368(15)
_cell_measurement_reflns_used 25
_cell_measurement_temperature 293(2)
_cell_measurement_theta_max 25
_cell_measurement_theta_min 15
_cell_volume 3985.1(7)
_computing_cell_refinement 'Enraf-Nonius CAD4 (1989)'
_computing_data_collection 'Enraf-Nonius CAD4 (1989)'
_computing_data_reduction 'XCAD4 Siemens Software (Harms, 1993)'
_computing_molecular_graphics 'XP in SHELXTL-PC (Bruker, 1995)'
_computing_publication_material 'SHELXL-97 (Sheldrick, 1997)'
_computing_structure_refinement 'SHELXL-97 (Sheldrick, 1997)'
_computing_structure_solution 'SHELXS-97 (Sheldrick, 1997)'
_diffrn_ambient_temperature 293(2)
_diffrn_measured_fraction_theta_full 0.999
_diffrn_measured_fraction_theta_max 0.999
_diffrn_measurement_device_type 'Enraf-Nonius CAD4'
_diffrn_measurement_method \w-2\q
_diffrn_radiation_monochromator graphite
_diffrn_radiation_source 'fine-focus sealed tube'
_diffrn_radiation_type MoK\a
_diffrn_radiation_wavelength 0.71073
_diffrn_reflns_av_R_equivalents 0.0264
_diffrn_reflns_av_sigmaI/netI 0.0627
_diffrn_reflns_limit_h_max 23
_diffrn_reflns_limit_h_min -1
_diffrn_reflns_limit_k_max 0
_diffrn_reflns_limit_k_min -20
_diffrn_reflns_limit_l_max 13
_diffrn_reflns_limit_l_min 0
_diffrn_reflns_number 3901
_diffrn_reflns_theta_full 24.94
_diffrn_reflns_theta_max 24.94
_diffrn_reflns_theta_min 1.57
_diffrn_standards_interval_time 120
_diffrn_standards_number 2
_exptl_absorpt_coefficient_mu 0.757
_exptl_absorpt_correction_T_max 0.58253
_exptl_absorpt_correction_T_min 0.55475
_exptl_absorpt_correction_type 'Semi-empirical (Bruker, 1995)'
_exptl_crystal_colour red
_exptl_crystal_density_diffrn 1.368
_exptl_crystal_density_method 'not measured'
_exptl_crystal_description plates
_exptl_crystal_F_000 1672
_exptl_crystal_size_max 0.28
_exptl_crystal_size_mid 0.21
_exptl_crystal_size_min 0.15
_refine_diff_density_max 0.552
_refine_diff_density_min -0.755
_refine_diff_density_rms 0.074
_refine_ls_abs_structure_details 'Flack H D (1983), Acta Cryst. A39, 876-881'
_refine_ls_abs_structure_Flack -0.01(5)
_refine_ls_extinction_coef 0.00056(17)
_refine_ls_extinction_expression Fc^*^=kFc[1+0.001xFc^2^\l^3^/sin(2\q)]^-1/4^
_refine_ls_extinction_method SHELXL
_refine_ls_goodness_of_fit_ref 1.036
_refine_ls_hydrogen_treatment mixed
_refine_ls_matrix_type full
_refine_ls_number_parameters 486
_refine_ls_number_reflns 3676
_refine_ls_number_restraints 16
_refine_ls_restrained_S_all 1.049
_refine_ls_R_factor_all 0.0820
_refine_ls_R_factor_gt 0.0486
_refine_ls_shift/su_max 0.001
_refine_ls_shift/su_mean 0.000
_refine_ls_structure_factor_coef Fsqd
_refine_ls_weighting_details 'w=1/[\s^2^(Fo^2^)+(0.0358P)^2^+4.6118P] where P=(Fo^2^+2Fc^2^)/3'
_refine_ls_weighting_scheme calc
_refine_ls_wR_factor_gt 0.0890
_refine_ls_wR_factor_ref 0.1023
_reflns_number_gt 2728
_reflns_number_total 3676
_reflns_threshold_expression >2sigma(I)
_cod_data_source_file b003766o.txt
_cod_data_source_block 14
_cod_depositor_comments
;
The following automatic conversions were performed:
'_symmetry_cell_setting' value 'Orthorhombic' changed to 'orthorhombic'
according to '/home/saulius/struct/CIF-dictionaries/cif_core.dic'
dictionary named 'cif_core.dic' version 2.4.1 from 2010-06-29.

Automatic conversion script
Id: cif_fix_enum 1527 2010-12-29 10:47:43Z saulius 

The following automatic conversions were performed:

'_refine_ls_weighting_scheme' value 'calc
w=1/[\s^2^(Fo^2^)+(0.0358P)^2^+4.6118P] where P=(Fo^2^+2Fc^2^)/3' was
changed to 'calc'. New tag '_refine_ls_weighting_details' was
created. The value of the new tag was set to
'w=1/[\s^2^(Fo^2^)+(0.0358P)^2^+4.6118P] where P=(Fo^2^+2Fc^2^)/3'.

Automatic conversion script
Id: cif_fix_values 3143 2015-03-26 13:38:13Z robertas 
;
_cod_original_sg_symbol_H-M Pna2(1)
_cod_database_code 7009821

loop_
_symmetry_equiv_pos_as_xyz
'x, y, z'
'-x, -y, z+1/2'
'x+1/2, -y+1/2, z'
'-x+1/2, y+1/2, z+1/2'

loop_
_atom_site_label
_atom_site_type_symbol
_atom_site_fract_x
_atom_site_fract_y
_atom_site_fract_z
_atom_site_U_iso_or_equiv
_atom_site_adp_type
_atom_site_occupancy
_atom_site_calc_flag
_atom_site_refinement_flags
_atom_site_disorder_assembly
_atom_site_disorder_group
Mo Mo 0.77156(3) 0.87599(4) 0.49677(6) 0.03439(18) Uani 1 d . . .
C3 C 0.8315(4) 0.7805(6) 0.4842(10) 0.051(3) Uani 1 d . . .
O3 O 0.8615(3) 0.7251(4) 0.4680(7) 0.076(3) Uani 1 d . . .
C4 C 0.8139(5) 0.8882(7) 0.3482(10) 0.057(3) Uani 1 d . . .
O4 O 0.8356(4) 0.8939(6) 0.2576(7) 0.078(3) Uani 1 d . . .
C5 C 0.8069(4) 0.9869(5) 0.4927(12) 0.049(2) Uani 1 d . . .
O5 O 0.8266(4) 1.0492(4) 0.4784(8) 0.079(2) Uani 1 d . . .
P P 0.83664(12) 0.88273(13) 0.6819(2) 0.0348(6) Uani 1 d . . .
C11 C 0.9211(4) 0.9212(4) 0.6724(9) 0.040(2) Uani 1 d . . .
C12 C 0.9530(5) 0.9553(6) 0.7651(10) 0.062(3) Uani 1 d . . .
H12A H 0.9302 0.9628 0.8333 0.074 Uiso 1 calc R . .
C13 C 1.0192(5) 0.9781(8) 0.7552(12) 0.086(5) Uani 1 d . . .
H13A H 1.0399 1.0018 0.8174 0.104 Uiso 1 calc R . .
C14 C 1.0548(5) 0.9673(7) 0.6587(12) 0.078(4) Uani 1 d . . .
H14A H 1.0995 0.9816 0.6559 0.094 Uiso 1 calc R . .
C15 C 1.0246(5) 0.9354(6) 0.5657(10) 0.068(3) Uani 1 d . . .
H15A H 1.0480 0.9286 0.4980 0.081 Uiso 1 calc R . .
C16 C 0.9573(5) 0.9127(6) 0.5738(10) 0.062(3) Uani 1 d . . .
H16A H 0.9366 0.8913 0.5101 0.074 Uiso 1 calc R . .
C21 C 0.8486(4) 0.7853(5) 0.7449(8) 0.043(2) Uani 1 d . . .
C22 C 0.9086(5) 0.7451(6) 0.7364(9) 0.058(3) Uani 1 d . . .
H22A H 0.9448 0.7691 0.7010 0.069 Uiso 1 calc R . .
C23 C 0.9149(6) 0.6702(6) 0.7797(12) 0.085(4) Uani 1 d . . .
H23A H 0.9549 0.6431 0.7713 0.102 Uiso 1 calc R . .
C24 C 0.8624(7) 0.6350(7) 0.8355(12) 0.087(4) Uani 1 d . . .
H24A H 0.8680 0.5853 0.8679 0.104 Uiso 1 calc R . .
C25 C 0.8029(6) 0.6719(7) 0.8434(11) 0.078(4) Uani 1 d . . .
H25A H 0.7668 0.6470 0.8779 0.093 Uiso 1 calc R . .
C26 C 0.7965(5) 0.7474(6) 0.7994(9) 0.062(3) Uani 1 d . . .
H26A H 0.7559 0.7734 0.8066 0.074 Uiso 1 calc R . .
C31 C 0.8008(4) 0.9420(5) 0.7964(8) 0.040(2) Uani 1 d . . .
C32 C 0.8059(5) 0.9227(6) 0.9100(8) 0.048(2) Uani 1 d . . .
H32A H 0.8257 0.8751 0.9305 0.058 Uiso 1 calc R . .
C33 C 0.7822(5) 0.9725(6) 0.9946(13) 0.070(3) Uani 1 d . . .
H33A H 0.7859 0.9578 1.0707 0.084 Uiso 1 calc R . .
C34 C 0.7538(5) 1.0426(7) 0.9666(9) 0.068(3) Uani 1 d . . .
H34A H 0.7392 1.0766 1.0237 0.082 Uiso 1 calc R . .
C35 C 0.7464(6) 1.0636(6) 0.8545(11) 0.073(3) Uani 1 d . . .
H35A H 0.7255 1.1107 0.8351 0.088 Uiso 1 calc R . .
C36 C 0.7704(5) 1.0138(5) 0.7707(9) 0.059(3) Uani 1 d . . .
H36A H 0.7663 1.0288 0.6948 0.071 Uiso 1 calc R . .
C1 C 0.6750(4) 0.8576(5) 0.6155(8) 0.040(2) Uani 1 d . . .
H1 H 0.6936 0.8652 0.7030 0.048 Uiso 1 calc R . .
B2 B 0.6947(6) 0.7751(6) 0.5423(9) 0.040(3) Uani 1 d . . .
H2 H 0.7258 0.7275 0.5777 0.049 Uiso 1 calc R . .
B3 B 0.6945(6) 0.7984(6) 0.3928(9) 0.040(3) Uani 1 d . . .
H3 H 0.7227 0.7662 0.3273 0.049 Uiso 1 calc R . .
B4 B 0.6766(5) 0.9046(6) 0.3851(9) 0.036(2) Uani 1 d . . .
H4 H 0.6934 0.9423 0.3143 0.043 Uiso 1 calc R . .
B5 B 0.6666(5) 0.9396(5) 0.5305(8) 0.036(3) Uani 1 d . . .
H5 H 0.6783 1.0005 0.5565 0.044 Uiso 1 calc R . .
B6 B 0.6139(6) 0.7891(8) 0.5985(10) 0.049(3) Uani 1 d . . .
H6 H 0.5941 0.7515 0.6671 0.059 Uiso 1 calc R . .
B7 B 0.6239(5) 0.7534(6) 0.4590(9) 0.043(3) Uani 1 d . . .
H7 H 0.6102 0.6926 0.4360 0.052 Uiso 1 calc R . .
B8 B 0.6120(5) 0.8330(6) 0.3684(10) 0.040(3) Uani 1 d . . .
H8 H 0.5893 0.8242 0.2840 0.048 Uiso 1 calc R . .
B9 B 0.5944(6) 0.9182(7) 0.4468(10) 0.045(3) Uani 1 d . . .
H9 H 0.5614 0.9654 0.4154 0.054 Uiso 1 calc R . .
B10 B 0.5964(6) 0.8906(7) 0.5920(10) 0.047(3) Uani 1 d . . .
H10 H 0.5655 0.9199 0.6568 0.056 Uiso 1 calc R . .
B11 B 0.5624(5) 0.8265(6) 0.4900(13) 0.049(2) Uani 1 d . . .
H11 H 0.5086 0.8139 0.4867 0.059 Uiso 1 calc R . .
Fe Fe 0.56370(10) 0.78353(9) 0.17348(16) 0.0801(6) Uani 1 d D . .
C40 C 0.4764(7) 0.7814(8) 0.0848(12) 0.082(4) Uani 1 d . . .
C41 C 0.4834(5) 0.8553(7) 0.1377(10) 0.066(3) Uani 1 d . . .
C42 C 0.5409(5) 0.8911(7) 0.0925(9) 0.060(3) Uani 1 d . . .
C43 C 0.5686(5) 0.8386(7) 0.0136(11) 0.065(3) Uani 1 d . . .
C44 C 0.5304(7) 0.7687(7) 0.0106(12) 0.081(3) Uani 1 d . . .
C45 C 0.4156(8) 0.7279(10) 0.0984(17) 0.164(9) Uani 1 d . . .
H44A H 0.3863 0.7496 0.1550 0.197 Uiso 1 calc R . .
H44B H 0.4298 0.6761 0.1217 0.197 Uiso 1 calc R . .
H44C H 0.3924 0.7242 0.0270 0.197 Uiso 1 calc R . .
C46 C 0.4383(7) 0.8939(8) 0.2231(12) 0.117(6) Uani 1 d . . .
H46A H 0.4563 0.9445 0.2441 0.140 Uiso 1 calc R . .
H46B H 0.4350 0.8611 0.2896 0.140 Uiso 1 calc R . .
H46C H 0.3949 0.9009 0.1904 0.140 Uiso 1 calc R . .
C47 C 0.5658(6) 0.9719(6) 0.1160(11) 0.088(4) Uani 1 d . . .
H47A H 0.5392 0.9958 0.1745 0.106 Uiso 1 calc R . .
H47B H 0.5631 1.0031 0.0478 0.106 Uiso 1 calc R . .
H47C H 0.6114 0.9692 0.1408 0.106 Uiso 1 calc R . .
C49 C 0.5394(9) 0.6958(9) -0.0631(13) 0.153(8) Uani 1 d . . .
H49A H 0.5798 0.7007 -0.1064 0.184 Uiso 1 calc R . .
H49B H 0.5023 0.6909 -0.1141 0.184 Uiso 1 calc R . .
H49C H 0.5419 0.6498 -0.0155 0.184 Uiso 1 calc R . .
C48 C 0.6254(8) 0.8533(11) -0.0656(15) 0.154(7) Uani 1 d . . .
H48A H 0.6330 0.8071 -0.1112 0.184 Uiso 1 calc R . .
H48B H 0.6648 0.8651 -0.0223 0.184 Uiso 1 calc R . .
H48C H 0.6150 0.8973 -0.1142 0.184 Uiso 1 calc R . .
C7 C 0.5157(10) 0.7160(10) 0.2691(15) 0.102(9) Uani 0.702(10) d PD A 1
O7 O 0.4839(7) 0.6729(8) 0.3250(12) 0.117(6) Uani 0.702(10) d PD A 1
C8 C 0.6275(9) 0.7128(11) 0.1619(15) 0.094(7) Uani 0.702(10) d PD A 1
O8 O 0.6764(8) 0.6844(12) 0.1342(15) 0.195(12) Uani 0.702(10) d PD A 1
C9 C 0.5779(19) 0.6873(18) 0.235(4) 0.158 Uiso 0.298(10) d PD A 2
O9 O 0.5969(17) 0.6249(17) 0.213(3) 0.120(13) Uiso 0.298(10) d PD A 2
C10 C 0.6544(12) 0.787(3) 0.138(6) 0.16(3) Uiso 0.298(10) d PD A 2
O10 O 0.7113(11) 0.8000(19) 0.111(3) 0.111(12) Uiso 0.298(10) d PD A 2

loop_
_atom_site_aniso_label
_atom_site_aniso_U_11
_atom_site_aniso_U_22
_atom_site_aniso_U_33
_atom_site_aniso_U_23
_atom_site_aniso_U_13
_atom_site_aniso_U_12
Mo 0.0276(3) 0.0390(3) 0.0365(3) 0.0001(5) -0.0042(5) 0.0011(3)
C3 0.043(5) 0.058(6) 0.053(7) -0.029(6) -0.014(6) 0.003(4)
O3 0.060(4) 0.077(5) 0.091(7) -0.038(5) -0.016(4) 0.030(4)
C4 0.028(5) 0.082(8) 0.060(8) -0.008(7) -0.002(5) 0.008(6)
O4 0.064(5) 0.120(8) 0.052(5) 0.011(5) 0.026(4) 0.006(5)
C5 0.042(4) 0.050(5) 0.054(5) 0.002(7) -0.004(7) -0.001(4)
O5 0.094(5) 0.052(4) 0.091(7) 0.018(5) -0.001(6) -0.020(4)
P 0.0316(13) 0.0347(12) 0.0381(13) 0.0042(13) -0.0064(12) 0.0002(11)
C11 0.032(5) 0.033(4) 0.054(6) -0.003(5) -0.009(5) -0.004(4)
C12 0.041(6) 0.081(8) 0.064(7) -0.010(6) -0.004(5) -0.016(5)
C13 0.057(9) 0.109(12) 0.093(10) -0.042(9) -0.005(8) -0.040(8)
C14 0.035(6) 0.101(9) 0.099(11) -0.011(8) 0.007(7) -0.019(6)
C15 0.040(6) 0.091(9) 0.073(8) -0.014(7) 0.005(6) -0.016(6)
C16 0.040(6) 0.081(8) 0.065(8) -0.008(6) -0.008(6) -0.005(5)
C21 0.043(5) 0.035(5) 0.051(6) 0.012(4) -0.009(5) -0.003(4)
C22 0.055(6) 0.043(6) 0.074(7) 0.011(5) -0.014(6) 0.010(5)
C23 0.084(9) 0.051(7) 0.119(12) 0.001(8) -0.020(9) 0.036(7)
C24 0.104(10) 0.051(7) 0.105(11) 0.018(7) -0.019(9) -0.005(8)
C25 0.072(8) 0.067(7) 0.094(10) 0.043(7) -0.007(8) -0.007(7)
C26 0.054(6) 0.064(7) 0.068(7) 0.008(6) 0.002(6) -0.002(5)
C31 0.040(5) 0.034(5) 0.045(6) -0.002(4) -0.004(5) -0.005(4)
C32 0.050(6) 0.058(6) 0.038(6) 0.001(5) -0.001(5) -0.001(5)
C33 0.071(7) 0.098(8) 0.039(5) 0.002(9) -0.009(8) -0.015(6)
C34 0.077(8) 0.072(7) 0.056(9) -0.021(6) 0.009(6) 0.002(6)
C35 0.094(9) 0.048(6) 0.079(9) -0.020(6) -0.014(7) 0.015(6)
C36 0.079(7) 0.043(5) 0.055(6) -0.012(5) -0.001(6) 0.009(6)
C1 0.035(5) 0.051(6) 0.033(5) 0.003(5) 0.002(4) -0.005(5)
B2 0.043(6) 0.036(6) 0.043(6) 0.003(5) -0.010(5) -0.003(5)
B3 0.045(6) 0.041(6) 0.036(6) 0.003(5) -0.006(5) 0.001(5)
B4 0.030(6) 0.040(6) 0.037(6) 0.004(5) -0.002(5) -0.004(5)
B5 0.036(5) 0.029(5) 0.044(7) -0.005(4) -0.002(5) 0.001(4)
B6 0.042(7) 0.068(8) 0.039(7) 0.002(6) -0.002(6) -0.014(7)
B7 0.040(6) 0.044(6) 0.045(7) 0.003(5) -0.010(5) -0.011(5)
B8 0.033(6) 0.045(6) 0.041(6) 0.000(5) -0.010(5) 0.004(5)
B9 0.033(6) 0.049(7) 0.052(7) 0.002(6) 0.001(5) 0.009(5)
B10 0.036(6) 0.062(8) 0.042(7) -0.005(6) 0.000(5) 0.002(6)
B11 0.035(5) 0.055(6) 0.056(7) -0.003(7) -0.008(8) -0.002(4)
Fe 0.1149(15) 0.0630(10) 0.0624(10) -0.0120(10) -0.0520(11) 0.0220(10)
C40 0.079(9) 0.093(9) 0.075(9) 0.030(8) -0.039(8) -0.033(8)
C41 0.058(7) 0.086(9) 0.056(7) 0.028(6) 0.001(6) 0.005(6)
C42 0.053(6) 0.083(8) 0.045(6) 0.015(6) -0.017(5) -0.001(6)
C43 0.060(6) 0.086(7) 0.048(8) 0.001(7) 0.001(7) -0.001(6)
C44 0.097(9) 0.096(9) 0.049(8) -0.008(8) -0.027(9) 0.007(7)
C45 0.124(14) 0.172(16) 0.20(2) 0.076(16) -0.041(14) -0.097(13)
C46 0.112(12) 0.128(13) 0.110(12) 0.050(10) 0.033(10) 0.048(10)
C47 0.085(9) 0.069(8) 0.110(11) 0.009(8) -0.034(8) -0.008(7)
C49 0.25(2) 0.127(14) 0.083(11) -0.033(10) -0.087(13) 0.037(14)
C48 0.147(16) 0.197(18) 0.117(14) -0.012(14) 0.065(12) 0.002(14)
C7 0.142(19) 0.058(11) 0.107(16) 0.046(11) -0.086(15) -0.055(12)
O7 0.143(12) 0.108(10) 0.100(10) 0.042(9) -0.065(10) -0.066(9)
C8 0.131(17) 0.088(13) 0.061(12) -0.046(11) -0.065(13) 0.056(13)
O8 0.193(19) 0.24(2) 0.153(18) -0.138(16) -0.095(15) 0.155(18)

loop_
_atom_type_symbol
_atom_type_description
_atom_type_scat_dispersion_real
_atom_type_scat_dispersion_imag
_atom_type_scat_source
C C 0.0033 0.0016 'International Tables Vol C Tables 4.2.6.8 and 6.1.1.4'
H H 0.0000 0.0000 'International Tables Vol C Tables 4.2.6.8 and 6.1.1.4'
B B 0.0013 0.0007 'International Tables Vol C Tables 4.2.6.8 and 6.1.1.4'
O O 0.0106 0.0060 'International Tables Vol C Tables 4.2.6.8 and 6.1.1.4'
P P 0.1023 0.0942 'International Tables Vol C Tables 4.2.6.8 and 6.1.1.4'
Fe Fe 0.3463 0.8444 'International Tables Vol C Tables 4.2.6.8 and 6.1.1.4'
Mo Mo -1.6832 0.6857 'International Tables Vol C Tables 4.2.6.8 and 6.1.1.4'

loop_
_geom_angle_atom_site_label_1
_geom_angle_atom_site_label_2
_geom_angle_atom_site_label_3
_geom_angle
_geom_angle_site_symmetry_1
_geom_angle_site_symmetry_3
_geom_angle_publ_flag
C4 Mo C5 74.1(5) . . ?
C4 Mo C3 76.1(5) . . ?
C5 Mo C3 122.4(4) . . ?
C4 Mo B2 124.3(4) . . ?
C5 Mo B2 155.8(4) . . ?
C3 Mo B2 80.0(4) . . ?
C4 Mo B4 80.4(4) . . ?
C5 Mo B4 94.6(4) . . ?
C3 Mo B4 127.1(4) . . ?
B2 Mo B4 75.4(4) . . ?
C4 Mo B3 83.3(4) . . ?
C5 Mo B3 137.5(4) . . ?
C3 Mo B3 84.7(4) . . ?
B2 Mo B3 44.7(4) . . ?
B4 Mo B3 45.6(3) . . ?
C4 Mo B5 118.9(4) . . ?
C5 Mo B5 83.9(3) . . ?
C3 Mo B5 153.4(3) . . ?
B2 Mo B5 73.4(4) . . ?
B4 Mo B5 44.9(3) . . ?
B3 Mo B5 76.1(4) . . ?
C4 Mo C1 151.9(4) . . ?
C5 Mo C1 114.8(4) . . ?
C3 Mo C1 114.7(4) . . ?
B2 Mo C1 41.4(3) . . ?
B4 Mo C1 72.5(3) . . ?
B3 Mo C1 72.6(4) . . ?
B5 Mo C1 41.9(3) . . ?
C4 Mo P 122.4(3) . . ?
C5 Mo P 78.3(4) . . ?
C3 Mo P 78.0(3) . . ?
B2 Mo P 100.1(3) . . ?
B4 Mo P 151.7(3) . . ?
B3 Mo P 143.4(3) . . ?
B5 Mo P 106.9(2) . . ?
C1 Mo P 85.6(2) . . ?
O3 C3 Mo 173.2(9) . . ?
O4 C4 Mo 176.0(9) . . ?
O5 C5 Mo 172.9(12) . . ?
C11 P C21 103.1(4) . . ?
C11 P C31 102.5(4) . . ?
C21 P C31 104.5(4) . . ?
C11 P Mo 116.3(4) . . ?
C21 P Mo 112.0(3) . . ?
C31 P Mo 116.9(3) . . ?
C16 C11 C12 117.3(8) . . ?
C16 C11 P 120.5(7) . . ?
C12 C11 P 122.1(8) . . ?
C11 C12 C13 119.5(11) . . ?
C14 C13 C12 122.5(11) . . ?
C13 C14 C15 119.4(9) . . ?
C14 C15 C16 118.7(11) . . ?
C11 C16 C15 122.5(10) . . ?
C26 C21 C22 117.5(9) . . ?
C26 C21 P 120.5(7) . . ?
C22 C21 P 121.9(7) . . ?
C23 C22 C21 120.4(10) . . ?
C22 C23 C24 120.5(11) . . ?
C25 C24 C23 120.6(11) . . ?
C24 C25 C26 118.9(11) . . ?
C21 C26 C25 122.1(10) . . ?
C32 C31 C36 116.7(9) . . ?
C32 C31 P 123.6(7) . . ?
C36 C31 P 119.5(7) . . ?
C31 C32 C33 121.6(10) . . ?
C34 C33 C32 120.2(13) . . ?
C33 C34 C35 120.2(11) . . ?
C34 C35 C36 119.3(10) . . ?
C35 C36 C31 122.0(10) . . ?
B2 C1 B10 114.1(8) . . ?
B2 C1 B6 62.9(6) . . ?
B10 C1 B6 62.3(6) . . ?
B2 C1 B5 113.3(7) . . ?
B10 C1 B5 63.1(6) . . ?
B6 C1 B5 114.3(7) . . ?
B2 C1 Mo 67.8(5) . . ?
B10 C1 Mo 127.7(6) . . ?
B6 C1 Mo 126.9(6) . . ?
B5 C1 Mo 68.8(4) . . ?
C1 B2 B7 105.4(8) . . ?
C1 B2 B6 58.9(6) . . ?
B7 B2 B6 59.7(6) . . ?
C1 B2 B3 108.4(8) . . ?
B7 B2 B3 60.2(6) . . ?
B6 B2 B3 109.4(8) . . ?
C1 B2 Mo 70.8(5) . . ?
B7 B2 Mo 123.4(6) . . ?
B6 B2 Mo 125.9(7) . . ?
B3 B2 Mo 67.8(5) . . ?
B8 B3 B7 58.2(6) . . ?
B8 B3 B2 103.4(8) . . ?
B7 B3 B2 59.0(6) . . ?
B8 B3 B4 59.2(6) . . ?
B7 B3 B4 106.5(8) . . ?
B2 B3 B4 105.3(8) . . ?
B8 B3 Mo 120.6(7) . . ?
B7 B3 Mo 122.0(6) . . ?
B2 B3 Mo 67.5(5) . . ?
B4 B3 Mo 67.1(5) . . ?
B8 B4 B9 58.0(6) . . ?
B8 B4 B5 104.1(7) . . ?
B9 B4 B5 58.9(6) . . ?
B8 B4 B3 58.9(6) . . ?
B9 B4 B3 106.4(7) . . ?
B5 B4 B3 107.1(7) . . ?
B8 B4 Mo 120.5(6) . . ?
B9 B4 Mo 122.5(6) . . ?
B5 B4 Mo 68.6(5) . . ?
B3 B4 Mo 67.3(5) . . ?
C1 B5 B10 57.8(6) . . ?
C1 B5 B9 103.7(7) . . ?
B10 B5 B9 59.3(6) . . ?
C1 B5 B4 105.8(7) . . ?
B10 B5 B4 108.4(7) . . ?
B9 B5 B4 60.5(6) . . ?
C1 B5 Mo 69.3(4) . . ?
B10 B5 Mo 123.4(6) . . ?
B9 B5 Mo 122.0(6) . . ?
B4 B5 Mo 66.5(4) . . ?
C1 B6 B10 58.7(6) . . ?
C1 B6 B7 105.2(8) . . ?
B10 B6 B7 108.6(8) . . ?
C1 B6 B11 105.3(8) . . ?
B10 B6 B11 59.9(7) . . ?
B7 B6 B11 61.0(7) . . ?
C1 B6 B2 58.2(6) . . ?
B10 B6 B2 107.4(8) . . ?
B7 B6 B2 60.1(6) . . ?
B11 B6 B2 108.5(8) . . ?
B8 B7 B6 106.8(8) . . ?
B8 B7 B2 106.9(7) . . ?
B6 B7 B2 60.2(6) . . ?
B8 B7 B11 59.4(7) . . ?
B6 B7 B11 59.5(7) . . ?
B2 B7 B11 107.5(8) . . ?
B8 B7 B3 60.8(6) . . ?
B6 B7 B3 110.5(8) . . ?
B2 B7 B3 60.9(6) . . ?
B11 B7 B3 110.0(7) . . ?
B7 B8 B11 61.8(6) . . ?
B7 B8 B9 110.3(8) . . ?
B11 B8 B9 60.4(6) . . ?
B7 B8 B3 61.1(6) . . ?
B11 B8 B3 112.2(8) . . ?
B9 B8 B3 112.0(8) . . ?
B7 B8 B4 111.1(7) . . ?
B11 B8 B4 111.6(8) . . ?
B9 B8 B4 61.9(6) . . ?
B3 B8 B4 61.9(6) . . ?
B8 B9 B11 59.7(7) . . ?
B8 B9 B10 106.6(9) . . ?
B11 B9 B10 59.7(7) . . ?
B8 B9 B5 107.0(8) . . ?
B11 B9 B5 108.5(8) . . ?
B10 B9 B5 60.3(6) . . ?
B8 B9 B4 60.1(6) . . ?
B11 B9 B4 109.6(8) . . ?
B10 B9 B4 109.3(9) . . ?
B5 B9 B4 60.6(6) . . ?
C1 B10 B11 105.6(8) . . ?
C1 B10 B6 59.0(6) . . ?
B11 B10 B6 60.1(6) . . ?
C1 B10 B9 105.4(9) . . ?
B11 B10 B9 59.8(7) . . ?
B6 B10 B9 107.8(9) . . ?
C1 B10 B5 59.0(6) . . ?
B11 B10 B5 108.6(8) . . ?
B6 B10 B5 108.3(8) . . ?
B9 B10 B5 60.4(6) . . ?
B8 B11 B10 107.3(7) . . ?
B8 B11 B9 59.9(6) . . ?
B10 B11 B9 60.5(6) . . ?
B8 B11 B6 106.3(7) . . ?
B10 B11 B6 60.0(7) . . ?
B9 B11 B6 108.2(8) . . ?
B8 B11 B7 58.8(6) . . ?
B10 B11 B7 107.4(7) . . ?
B9 B11 B7 107.5(7) . . ?
B6 B11 B7 59.4(6) . . ?
H8 Fe C8 97.2 . . ?
H8 Fe C9 90.7 . . ?
C8 Fe C9 45.7(6) . . ?
H8 Fe C10 81.5 . . ?
C8 Fe C10 45.0(8) . . ?
C9 Fe C10 87.9(15) . . ?
H8 Fe C7 86.6 . . ?
C8 Fe C7 90.3(10) . . ?
C9 Fe C7 44.6(6) . . ?
C10 Fe C7 130.9(17) . . ?
H8 Fe C40 135.9 . . ?
C8 Fe C40 125.1(7) . . ?
C9 Fe C40 109.0(19) . . ?
C10 Fe C40 136(2) . . ?
C7 Fe C40 81.6(6) . . ?
H8 Fe C44 160.7 . . ?
C8 Fe C44 94.7(6) . . ?
C9 Fe C44 109(2) . . ?
C10 Fe C44 96(2) . . ?
C7 Fe C44 108.6(7) . . ?
C40 Fe C44 40.3(5) . . ?
H8 Fe C41 99.6 . . ?
C8 Fe C41 162.7(6) . . ?
C9 Fe C41 137.4(11) . . ?
C10 Fe C41 134.3(15) . . ?
C7 Fe C41 94.6(7) . . ?
C40 Fe C41 40.0(5) . . ?
C44 Fe C41 68.0(5) . . ?
H8 Fe C43 122.3 . . ?
C8 Fe C43 101.5(7) . . ?
C9 Fe C43 138.9(16) . . ?
C10 Fe C43 75(2) . . ?
C7 Fe C43 146.4(6) . . ?
C40 Fe C43 65.9(5) . . ?
C44 Fe C43 39.8(4) . . ?
C41 Fe C43 65.9(4) . . ?
H8 Fe C42 93.8 . . ?
C8 Fe C42 135.4(8) . . ?
C9 Fe C42 175(2) . . ?
C10 Fe C42 94.9(15) . . ?
C7 Fe C42 133.5(7) . . ?
C40 Fe C42 66.3(4) . . ?
C44 Fe C42 67.1(5) . . ?
C41 Fe C42 39.5(4) . . ?
C43 Fe C42 38.9(4) . . ?
C41 C40 C44 109.4(11) . . ?
C41 C40 C45 124.2(15) . . ?
C44 C40 C45 126.1(15) . . ?
C41 C40 Fe 70.8(6) . . ?
C44 C40 Fe 69.9(7) . . ?
C45 C40 Fe 130.1(9) . . ?
C40 C41 C42 107.4(11) . . ?
C40 C41 C46 128.6(12) . . ?
C42 C41 C46 124.0(12) . . ?
C40 C41 Fe 69.1(7) . . ?
C42 C41 Fe 71.9(6) . . ?
C46 C41 Fe 126.3(8) . . ?
C43 C42 C41 107.6(10) . . ?
C43 C42 C47 125.1(11) . . ?
C41 C42 C47 127.1(11) . . ?
C43 C42 Fe 70.3(6) . . ?
C41 C42 Fe 68.6(6) . . ?
C47 C42 Fe 129.9(7) . . ?
C42 C43 C44 109.5(11) . . ?
C42 C43 C48 127.6(12) . . ?
C44 C43 C48 122.7(13) . . ?
C42 C43 Fe 70.8(7) . . ?
C44 C43 Fe 67.9(7) . . ?
C48 C43 Fe 131.9(10) . . ?
C40 C44 C43 106.0(11) . . ?
C40 C44 C49 124.7(14) . . ?
C43 C44 C49 129.1(15) . . ?
C40 C44 Fe 69.7(7) . . ?
C43 C44 Fe 72.3(7) . . ?
C49 C44 Fe 126.5(9) . . ?
O7 C7 Fe 177.1(15) . . ?
O8 C8 Fe 159(2) . . ?
O9 C9 Fe 142(4) . . ?
O10 C10 Fe 171(4) . . ?

loop_
_geom_bond_atom_site_label_1
_geom_bond_atom_site_label_2
_geom_bond_distance
_geom_bond_site_symmetry_2
_geom_bond_publ_flag
Mo C4 1.951(12) . ?
Mo C5 2.007(9) . ?
Mo C3 2.019(9) . ?
Mo B2 2.361(11) . ?
Mo B4 2.362(10) . ?
Mo B3 2.367(11) . ?
Mo B5 2.398(9) . ?
Mo C1 2.407(9) . ?
Mo P 2.538(3) . ?
C3 O3 1.131(9) . ?
C4 O4 1.153(12) . ?
C5 O5 1.138(9) . ?
P C11 1.818(8) . ?
P C21 1.822(8) . ?
P C31 1.825(9) . ?
C11 C16 1.374(14) . ?
C11 C12 1.388(13) . ?
C12 C13 1.389(14) . ?
C13 C14 1.351(17) . ?
C14 C15 1.360(15) . ?
C15 C16 1.407(13) . ?
C21 C26 1.383(13) . ?
C21 C22 1.387(12) . ?
C22 C23 1.371(14) . ?
C23 C24 1.376(16) . ?
C24 C25 1.351(15) . ?
C25 C26 1.385(13) . ?
C31 C32 1.376(12) . ?
C31 C36 1.393(12) . ?
C32 C33 1.387(15) . ?
C33 C34 1.357(14) . ?
C34 C35 1.371(15) . ?
C35 C36 1.381(13) . ?
C1 B2 1.687(14) . ?
C1 B10 1.695(14) . ?
C1 B6 1.699(14) . ?
C1 B5 1.717(13) . ?
B2 B7 1.764(14) . ?
B2 B6 1.767(16) . ?
B2 B3 1.798(16) . ?
B3 B8 1.779(15) . ?
B3 B7 1.785(14) . ?
B3 B4 1.833(14) . ?
B4 B8 1.785(14) . ?
B4 B9 1.816(15) . ?
B4 B5 1.818(14) . ?
B5 B10 1.786(14) . ?
B5 B9 1.787(15) . ?
B6 B10 1.756(16) . ?
B6 B7 1.756(16) . ?
B6 B11 1.758(17) . ?
B7 B8 1.732(15) . ?
B7 B11 1.785(14) . ?
B8 B11 1.744(18) . ?
B8 B9 1.747(15) . ?
B9 B11 1.756(16) . ?
B9 B10 1.767(16) . ?
B10 B11 1.754(17) . ?
Fe H8 1.5559 . ?
Fe C8 1.757(14) . ?
Fe C9 1.81(2) . ?
Fe C10 1.87(2) . ?
Fe C7 1.869(15) . ?
Fe C40 2.037(11) . ?
Fe C44 2.040(13) . ?
Fe C41 2.060(11) . ?
Fe C43 2.097(12) . ?
Fe C42 2.103(10) . ?
C40 C41 1.403(16) . ?
C40 C44 1.406(18) . ?
C40 C45 1.529(15) . ?
C41 C42 1.406(14) . ?
C41 C46 1.502(16) . ?
C42 C43 1.397(15) . ?
C42 C47 1.483(13) . ?
C43 C44 1.410(15) . ?
C43 C48 1.492(17) . ?
C44 C49 1.518(17) . ?
C7 O7 1.170(15) . ?
C8 O8 1.141(16) . ?
C9 O9 1.15(2) . ?
C10 O10 1.21(2) . ?
